data_7223463
loop_
_publ_author_name
'Hsu, Wayne'
'Thapa, Kedar Bahadur'
'Yang, Xiang-Kai'
'Chen, Kuan-Ting'
'Chang, Han-Yun'
'Chen, Jhy-Der'

_publ_section_title
;
 Dinitrogen-supported coordination polymers
;
_journal_issue 3
_journal_name_full CrystEngComm
_journal_page_first 390
_journal_paper_doi 10.1039/C5CE02127H
_journal_volume 18
_journal_year 2016
_chemical_formula_sum 'C13 H13 Cu2.5 N7'
_chemical_formula_weight 426.15
_chemical_name_systematic
; 
 ? 
;
_space_group_IT_number 14
_symmetry_cell_setting monoclinic
_symmetry_space_group_name_Hall '-P 2ybc'
_symmetry_space_group_name_H-M 'P 1 21/c 1'
_atom_sites_solution_hydrogens geom
_atom_sites_solution_primary direct
_atom_sites_solution_secondary difmap
_audit_creation_method SHELXL-97
_audit_update_record
;
2015-03-25 deposited with the CCDC.
2015-12-11 downloaded from the CCDC.
;
_cell_angle_alpha 90.00
_cell_angle_beta 93.883(3)
_cell_angle_gamma 90.00
_cell_formula_units_Z 4
_cell_length_a 14.4313(5)
_cell_length_b 13.2244(6)
_cell_length_c 7.5812(3)
_cell_measurement_reflns_used 3808
_cell_measurement_temperature 296(2)
_cell_measurement_theta_max 28.30
_cell_measurement_theta_min 3.08
_cell_volume 1443.51(10)
_computing_cell_refinement 'Bruker SAINT'
_computing_data_collection 'Bruker APEX2'
_computing_data_reduction 'Bruker SAINT'
_computing_molecular_graphics 'Bruker SHELXTL'
_computing_publication_material 'Bruker SHELXTL'
_computing_structure_refinement 'SHELXL-97 (Sheldrick, 1997)'
_computing_structure_solution 'SHELXS-97 (Sheldrick, 1990)'
_diffrn_ambient_temperature 296(2)
_diffrn_measured_fraction_theta_full 1.000
_diffrn_measured_fraction_theta_max 1.000
_diffrn_measurement_device_type 'Bruker APEX-II CCD'
_diffrn_measurement_method '\f and \w scans'
_diffrn_radiation_monochromator graphite
_diffrn_radiation_source 'fine-focus sealed tube'
_diffrn_radiation_type MoK\a
_diffrn_radiation_wavelength 0.71073
_diffrn_reflns_av_R_equivalents 0.0633
_diffrn_reflns_av_sigmaI/netI 0.0593
_diffrn_reflns_limit_h_max 19
_diffrn_reflns_limit_h_min -19
_diffrn_reflns_limit_k_max 14
_diffrn_reflns_limit_k_min -17
_diffrn_reflns_limit_l_max 10
_diffrn_reflns_limit_l_min -9
_diffrn_reflns_number 14125
_diffrn_reflns_theta_full 28.30
_diffrn_reflns_theta_max 28.30
_diffrn_reflns_theta_min 2.09
_diffrn_standards_number 0
_exptl_absorpt_coefficient_mu 3.670
_exptl_absorpt_correction_T_max 0.8378
_exptl_absorpt_correction_T_min 0.4056
_exptl_absorpt_correction_type multi-scan
_exptl_absorpt_process_details 'sadabs v2008/1(bruker axs, 2008)'
_exptl_crystal_colour orange
_exptl_crystal_density_diffrn 1.961
_exptl_crystal_density_method 'not measured'
_exptl_crystal_description plate
_exptl_crystal_F_000 850
_exptl_crystal_size_max 0.30
_exptl_crystal_size_mid 0.25
_exptl_crystal_size_min 0.05
_refine_diff_density_max 0.738
_refine_diff_density_min -0.510
_refine_diff_density_rms 0.120
_refine_ls_extinction_method none
_refine_ls_goodness_of_fit_ref 0.993
_refine_ls_hydrogen_treatment constr
_refine_ls_matrix_type full
_refine_ls_number_parameters 205
_refine_ls_number_reflns 3588
_refine_ls_number_restraints 0
_refine_ls_restrained_S_all 0.993
_refine_ls_R_factor_all 0.0814
_refine_ls_R_factor_gt 0.0364
_refine_ls_shift/su_max 0.001
_refine_ls_shift/su_mean 0.000
_refine_ls_structure_factor_coef Fsqd
_refine_ls_weighting_details 'calc w=1/[\s^2^(Fo^2^)+(0.0328P)^2^+0.8996P] where P=(Fo^2^+2Fc^2^)/3'
_refine_ls_weighting_scheme calc
_refine_ls_wR_factor_gt 0.0761
_refine_ls_wR_factor_ref 0.0915
_reflns_number_gt 2139
_reflns_number_total 3588
_reflns_threshold_expression >2sigma(I)
_cod_data_source_file c5ce02127h2.cif
_cod_data_source_block 1
_cod_depositor_comments
;
The following automatic conversions were performed:

'_symmetry_cell_setting' value 'Monoclinic' changed to 'monoclinic'
according to
/usr/data/users/saulius/crontab/automatic-downloads/rss-feeds/RSC/lib/dictionaries/cif_core.dic
dictionary named 'cif_core.dic' version 2.4.2 from 2011-04-26.

Automatic conversion script
Id: cif_fix_values 4268 2015-11-12 08:31:59Z antanas 

 Adding full bibliography for 7223463--7223464.cif.
;
_cod_original_sg_symbol_H-M P2(1)/c
_cod_original_formula_sum 'C13 H13 Cu2.50 N7'
_cod_database_code 7223463

loop_
_symmetry_equiv_pos_as_xyz
'x, y, z'
'-x, y+1/2, -z+1/2'
'-x, -y, -z'
'x, -y-1/2, z-1/2'

loop_
_atom_site_label
_atom_site_type_symbol
_atom_site_fract_x
_atom_site_fract_y
_atom_site_fract_z
_atom_site_U_iso_or_equiv
_atom_site_adp_type
_atom_site_occupancy
_atom_site_symmetry_multiplicity
_atom_site_calc_flag
_atom_site_refinement_flags
Cu1 Cu 0.93405(3) 0.99999(4) 0.37824(5) 0.01338(11) Uani 1 1 d .
Cu2 Cu 0.66560(3) 0.49866(4) 0.42392(5) 0.01561(11) Uani 1 1 d .
Cu3 Cu 1.0000 0.5000 0.5000 0.01953(15) Uani 1 2 d S
N1 N 0.6929(2) 0.6544(2) 0.3592(4) 0.0147(7) Uani 1 1 d .
N2 N 0.9599(2) 0.8622(2) 0.3481(4) 0.0124(6) Uani 1 1 d .
N3 N 1.0863(2) 0.8645(2) 0.5579(4) 0.0120(6) Uani 1 1 d .
N4 N 1.3361(2) 0.9269(2) 0.3276(4) 0.0124(6) Uani 1 1 d .
N5 N 0.7937(2) 0.4687(2) 0.5054(4) 0.0192(7) Uani 1 1 d .
N6 N 0.8745(3) 0.4739(3) 0.5086(5) 0.0257(8) Uani 1 1 d .
N7 N 0.5400(2) 0.4983(3) 0.4889(4) 0.0224(7) Uani 1 1 d .
C1 C 0.8070(2) 0.7783(3) 0.2868(5) 0.0117(7) Uani 1 1 d .
C2 C 0.7755(2) 0.6804(3) 0.3020(5) 0.0135(8) Uani 1 1 d .
H2A H 0.8145 0.6285 0.2701 0.016 Uiso 1 1 calc R
C3 C 0.6370(2) 0.7307(3) 0.4031(5) 0.0157(8) Uani 1 1 d .
H3A H 0.5793 0.7152 0.4437 0.019 Uiso 1 1 calc R
C4 C 0.6620(3) 0.8306(3) 0.3901(5) 0.0192(9) Uani 1 1 d .
H4A H 0.6215 0.8814 0.4207 0.023 Uiso 1 1 calc R
C5 C 0.7476(3) 0.8550(3) 0.3313(5) 0.0165(8) Uani 1 1 d .
H5A H 0.7652 0.9223 0.3217 0.020 Uiso 1 1 calc R
C6 C 0.9029(2) 0.7974(3) 0.2263(5) 0.0135(8) Uani 1 1 d .
H6A H 0.9342 0.7331 0.2143 0.016 Uiso 1 1 calc R
H6B H 0.8972 0.8291 0.1107 0.016 Uiso 1 1 calc R
C7 C 1.0312(2) 0.8191(3) 0.4367(5) 0.0126(7) Uani 1 1 d .
H7A H 1.0435 0.7517 0.4119 0.015 Uiso 1 1 calc R
C8 C 1.1677(2) 0.8097(3) 0.6290(5) 0.0138(8) Uani 1 1 d .
H8A H 1.1601 0.7386 0.5998 0.017 Uiso 1 1 calc R
H8B H 1.1717 0.8156 0.7568 0.017 Uiso 1 1 calc R
C9 C 1.2577(2) 0.8470(3) 0.5603(5) 0.0127(7) Uani 1 1 d .
C10 C 1.2583(2) 0.8963(3) 0.4001(5) 0.0135(8) Uani 1 1 d .
H10A H 1.2015 0.9092 0.3385 0.016 Uiso 1 1 calc R
C11 C 1.4168(3) 0.9093(3) 0.4188(5) 0.0185(8) Uani 1 1 d .
H11A H 1.4714 0.9287 0.3694 0.022 Uiso 1 1 calc R
C12 C 1.4232(3) 0.8637(3) 0.5827(5) 0.0208(9) Uani 1 1 d .
H12A H 1.4807 0.8547 0.6439 0.025 Uiso 1 1 calc R
C13 C 1.3425(3) 0.8313(3) 0.6549(5) 0.0187(9) Uani 1 1 d .
H13A H 1.3450 0.7997 0.7647 0.022 Uiso 1 1 calc R

loop_
_atom_site_aniso_label
_atom_site_aniso_U_11
_atom_site_aniso_U_22
_atom_site_aniso_U_33
_atom_site_aniso_U_23
_atom_site_aniso_U_13
_atom_site_aniso_U_12
Cu1 0.0132(2) 0.0085(2) 0.0182(2) -0.0009(2) -0.00043(16) 0.0001(2)
Cu2 0.0138(2) 0.0148(2) 0.0186(2) -0.0019(2) 0.00401(16) -0.0025(2)
Cu3 0.0121(3) 0.0169(3) 0.0292(4) -0.0018(4) -0.0009(2) 0.0011(3)
N1 0.0136(16) 0.0161(17) 0.0143(16) -0.0029(13) 0.0003(13) -0.0014(13)
N2 0.0122(15) 0.0090(16) 0.0159(16) -0.0004(13) 0.0007(13) -0.0034(12)
N3 0.0118(15) 0.0090(15) 0.0155(15) -0.0002(13) 0.0025(12) -0.0001(12)
N4 0.0118(15) 0.0088(15) 0.0166(16) 0.0000(12) 0.0019(12) 0.0014(12)
N5 0.0194(18) 0.0178(17) 0.0204(18) -0.0013(13) 0.0006(14) 0.0003(13)
N6 0.029(2) 0.022(2) 0.0259(19) -0.0039(14) -0.0018(16) 0.0019(15)
N7 0.0236(16) 0.0184(17) 0.0256(17) 0.0019(16) 0.0039(14) -0.0031(19)
C1 0.0139(18) 0.0106(18) 0.0103(17) -0.0017(14) -0.0002(14) -0.0021(14)
C2 0.0140(18) 0.0120(19) 0.0146(18) -0.0021(15) 0.0003(15) 0.0002(14)
C3 0.0115(18) 0.020(2) 0.0158(19) 0.0003(16) -0.0009(15) -0.0020(15)
C4 0.0129(19) 0.020(2) 0.024(2) -0.0039(17) 0.0018(17) 0.0043(16)
C5 0.019(2) 0.0104(19) 0.019(2) 0.0012(16) -0.0035(16) -0.0005(15)
C6 0.0165(19) 0.0083(19) 0.0159(19) -0.0012(14) 0.0033(15) -0.0013(14)
C7 0.0140(18) 0.0087(18) 0.0160(18) 0.0004(14) 0.0078(15) -0.0021(14)
C8 0.0161(19) 0.0084(18) 0.0170(19) 0.0021(15) 0.0026(15) -0.0005(15)
C9 0.0139(18) 0.0082(18) 0.0158(19) -0.0001(15) -0.0005(15) 0.0015(14)
C10 0.0113(17) 0.0134(19) 0.0153(19) -0.0024(15) -0.0014(15) 0.0014(14)
C11 0.0148(19) 0.019(2) 0.022(2) 0.0014(17) 0.0014(16) 0.0002(16)
C12 0.0144(19) 0.024(2) 0.023(2) 0.0055(18) -0.0041(16) 0.0006(16)
C13 0.017(2) 0.020(2) 0.019(2) 0.0025(17) -0.0028(16) -0.0004(17)

loop_
_atom_type_symbol
_atom_type_description
_atom_type_scat_dispersion_real
_atom_type_scat_dispersion_imag
_atom_type_scat_source
C C 0.0033 0.0016 'International Tables Vol C Tables 4.2.6.8 and 6.1.1.4'
H H 0.0000 0.0000 'International Tables Vol C Tables 4.2.6.8 and 6.1.1.4'
N N 0.0061 0.0033 'International Tables Vol C Tables 4.2.6.8 and 6.1.1.4'
Cu Cu 0.3201 1.2651 'International Tables Vol C Tables 4.2.6.8 and 6.1.1.4'

loop_
_geom_angle_atom_site_label_1
_geom_angle_atom_site_label_2
_geom_angle_atom_site_label_3
_geom_angle
_geom_angle_site_symmetry_1
_geom_angle_site_symmetry_3
N2 Cu1 N3 171.93(13) . 3_776
N2 Cu1 Cu1 86.77(9) . 3_776
N3 Cu1 Cu1 86.32(9) 3_776 3_776
N7 Cu2 N5 144.45(14) . .
N7 Cu2 N4 106.01(13) . 2_745
N5 Cu2 N4 98.44(12) . 2_745
N7 Cu2 N1 104.59(13) . .
N5 Cu2 N1 94.72(12) . .
N4 Cu2 N1 102.30(11) 2_745 .
N6 Cu3 N6 180.0 3_766 .
C2 N1 C3 116.6(3) . .
C2 N1 Cu2 119.8(2) . .
C3 N1 Cu2 122.5(2) . .
C7 N2 C6 116.9(3) . .
C7 N2 Cu1 120.8(2) . .
C6 N2 Cu1 122.3(2) . .
C7 N3 C8 117.8(3) . .
C7 N3 Cu1 121.0(2) . 3_776
C8 N3 Cu1 121.0(2) . 3_776
C11 N4 C10 117.4(3) . .
C11 N4 Cu2 119.9(2) . 2_755
C10 N4 Cu2 122.7(2) . 2_755
N6 N5 Cu2 156.9(3) . .
N5 N6 Cu3 171.9(3) . .
N7 N7 Cu2 172.9(4) 3_666 .
C2 C1 C5 117.0(3) . .
C2 C1 C6 119.8(3) . .
C5 C1 C6 123.2(3) . .
N1 C2 C1 124.9(3) . .
N1 C2 H2A 117.5 . .
C1 C2 H2A 117.5 . .
N1 C3 C4 122.5(3) . .
N1 C3 H3A 118.8 . .
C4 C3 H3A 118.8 . .
C3 C4 C5 119.5(3) . .
C3 C4 H4A 120.2 . .
C5 C4 H4A 120.2 . .
C4 C5 C1 119.4(3) . .
C4 C5 H5A 120.3 . .
C1 C5 H5A 120.3 . .
N2 C6 C1 113.1(3) . .
N2 C6 H6A 109.0 . .
C1 C6 H6A 109.0 . .
N2 C6 H6B 109.0 . .
C1 C6 H6B 109.0 . .
H6A C6 H6B 107.8 . .
N3 C7 N2 124.8(3) . .
N3 C7 H7A 117.6 . .
N2 C7 H7A 117.6 . .
N3 C8 C9 113.6(3) . .
N3 C8 H8A 108.8 . .
C9 C8 H8A 108.8 . .
N3 C8 H8B 108.8 . .
C9 C8 H8B 108.8 . .
H8A C8 H8B 107.7 . .
C10 C9 C13 117.8(3) . .
C10 C9 C8 120.9(3) . .
C13 C9 C8 121.3(3) . .
N4 C10 C9 123.8(3) . .
N4 C10 H10A 118.1 . .
C9 C10 H10A 118.1 . .
N4 C11 C12 123.1(3) . .
N4 C11 H11A 118.4 . .
C12 C11 H11A 118.4 . .
C11 C12 C13 118.9(4) . .
C11 C12 H12A 120.5 . .
C13 C12 H12A 120.5 . .
C12 C13 C9 118.9(4) . .
C12 C13 H13A 120.6 . .
C9 C13 H13A 120.6 . .

loop_
_geom_bond_atom_site_label_1
_geom_bond_atom_site_label_2
_geom_bond_distance
_geom_bond_site_symmetry_2
Cu1 N2 1.877(3) .
Cu1 N3 1.884(3) 3_776
Cu1 Cu1 2.5605(8) 3_776
Cu2 N7 1.911(3) .
Cu2 N5 1.949(3) .
Cu2 N4 2.128(3) 2_745
Cu2 N1 2.160(3) .
Cu3 N6 1.849(4) 3_766
Cu3 N6 1.849(4) .
N1 C2 1.341(4) .
N1 C3 1.347(5) .
N2 C7 1.320(5) .
N2 C6 1.470(4) .
N3 C7 1.318(5) .
N3 C8 1.452(4) .
N3 Cu1 1.884(3) 3_776
N4 C11 1.334(5) .
N4 C10 1.346(4) .
N4 Cu2 2.128(3) 2_755
N5 N6 1.168(4) .
N7 N7 1.178(6) 3_666
C1 C2 1.380(5) .
C1 C5 1.384(5) .
C1 C6 1.508(5) .
C2 H2A 0.9300 .
C3 C4 1.375(5) .
C3 H3A 0.9300 .
C4 C5 1.379(5) .
C4 H4A 0.9300 .
C5 H5A 0.9300 .
C6 H6A 0.9700 .
C6 H6B 0.9700 .
C7 H7A 0.9300 .
C8 C9 1.515(5) .
C8 H8A 0.9700 .
C8 H8B 0.9700 .
C9 C10 1.379(5) .
C9 C13 1.392(5) .
C10 H10A 0.9300 .
C11 C12 1.379(5) .
C11 H11A 0.9300 .
C12 C13 1.388(5) .
C12 H12A 0.9300 .
C13 H13A 0.9300 .
